data_4120491
loop_
_publ_author_name
'Yu, Hongwei'
'Wu, Hongping'
'Pan, Shilie'
'Yang, Zhihua'
'Hou, Xueling'
'Su, Xin'
'Jing, Qun'
'Poeppelmeier, Kenneth R.'
'Rondinelli, James M.'

_publ_section_title
;
 Cs3Zn6B9O21: A Chemically Benign Member of the KBBF Family Exhibiting the
 Largest Second Harmonic Generation Response.
;
_journal_issue 4
_journal_name_full 'Journal of the American Chemical Society'
_journal_page_first 1264
_journal_page_last 1267
_journal_paper_doi 10.1021/ja4117389
_journal_volume 136
_journal_year 2014
_chemical_formula_sum 'B9 Cs3 O21 Zn6'
_chemical_formula_weight 1224.24
_chemical_name_systematic
; 
 ? 
;
_space_group_IT_number 36
_symmetry_cell_setting orthorhombic
_symmetry_space_group_name_Hall 'C 2c -2'
_symmetry_space_group_name_H-M 'C m c 21'
_atom_sites_solution_primary direct
_atom_sites_solution_secondary difmap
_audit_creation_method SHELXL-97
_cell_angle_alpha 90.00
_cell_angle_beta 90.00
_cell_angle_gamma 90.00
_cell_formula_units_Z 4
_cell_length_a 8.4268(8)
_cell_length_b 19.2101(19)
_cell_length_c 14.5611(14)
_cell_measurement_temperature 296(2)
_cell_volume 2357.1(4)
_computing_structure_refinement 'SHELXL-97 (Sheldrick, 1997)'
_computing_structure_solution 'SHELXS-97 (Sheldrick, 1990)'
_diffrn_ambient_temperature 296(2)
_diffrn_measured_fraction_theta_full 1.000
_diffrn_measured_fraction_theta_max 1.000
_diffrn_radiation_monochromator graphite
_diffrn_radiation_source 'fine-focus sealed tube'
_diffrn_radiation_type MoK\a
_diffrn_radiation_wavelength 0.71073
_diffrn_reflns_av_R_equivalents 0.0245
_diffrn_reflns_av_sigmaI/netI 0.0320
_diffrn_reflns_limit_h_max 7
_diffrn_reflns_limit_h_min -10
_diffrn_reflns_limit_k_max 24
_diffrn_reflns_limit_k_min -19
_diffrn_reflns_limit_l_max 18
_diffrn_reflns_limit_l_min -18
_diffrn_reflns_number 7195
_diffrn_reflns_theta_full 27.49
_diffrn_reflns_theta_max 27.49
_diffrn_reflns_theta_min 2.12
_exptl_absorpt_coefficient_mu 10.664
_exptl_absorpt_correction_T_max 0.7456
_exptl_absorpt_correction_T_min 0.4727
_exptl_absorpt_correction_type numerical
_exptl_crystal_density_diffrn 3.450
_exptl_crystal_density_method 'not measured'
_exptl_crystal_F_000 2232
_exptl_crystal_size_max 0.141
_exptl_crystal_size_mid 0.128
_exptl_crystal_size_min 0.042
_refine_diff_density_max 0.922
_refine_diff_density_min -0.651
_refine_diff_density_rms 0.108
_refine_ls_abs_structure_details 'Flack H D (1983), Acta Cryst. A39, 876-881'
_refine_ls_abs_structure_Flack 0.02(2)
_refine_ls_extinction_coef 0.00009(2)
_refine_ls_extinction_expression Fc^*^=kFc[1+0.001xFc^2^\l^3^/sin(2\q)]^-1/4^
_refine_ls_extinction_method SHELXL
_refine_ls_goodness_of_fit_ref 1.006
_refine_ls_matrix_type full
_refine_ls_number_parameters 191
_refine_ls_number_reflns 2873
_refine_ls_number_restraints 1
_refine_ls_restrained_S_all 1.005
_refine_ls_R_factor_all 0.0245
_refine_ls_R_factor_gt 0.0214
_refine_ls_shift/su_max 0.000
_refine_ls_shift/su_mean 0.000
_refine_ls_structure_factor_coef Fsqd
_refine_ls_weighting_details 'calc w=1/[\s^2^(Fo^2^)+(0.0179P)^2^+0.0000P] where P=(Fo^2^+2Fc^2^)/3'
_refine_ls_weighting_scheme calc
_refine_ls_wR_factor_gt 0.0445
_refine_ls_wR_factor_ref 0.0457
_reflns_number_gt 2651
_reflns_number_total 2873
_reflns_threshold_expression >2sigma(I)
_cod_data_source_file ja4117389_si_002.cif
_cod_data_source_block yhw2012041501_0m
_cod_depositor_comments
;
The following automatic conversions were performed:

'_symmetry_cell_setting' value 'Orthorhombic' changed to
'orthorhombic' according to
/usr/data/users/saulius/automatic-downloads/current/ACS/lib/dictionaries/cif_core.dic
dictionary named 'cif_core.dic' version 2.4.2 from 2011-04-26.

Automatic conversion script
Id: cif_fix_values 2281 2013-09-26 08:29:07Z andrius 
;
_cod_original_sg_symbol_H-M 'Cmc2(1) '
_cod_database_code 4120491

loop_
_symmetry_equiv_pos_as_xyz
'x, y, z'
'-x, -y, z+1/2'
'x, -y, z+1/2'
'-x, y, z'
'x+1/2, y+1/2, z'
'-x+1/2, -y+1/2, z+1/2'
'x+1/2, -y+1/2, z+1/2'
'-x+1/2, y+1/2, z'

loop_
_atom_site_label
_atom_site_type_symbol
_atom_site_fract_x
_atom_site_fract_y
_atom_site_fract_z
_atom_site_U_iso_or_equiv
_atom_site_adp_type
_atom_site_occupancy
_atom_site_symmetry_multiplicity
_atom_site_calc_flag
_atom_site_refinement_flags
Cs1 Cs 0.0000 0.10992(3) 0.25046(4) 0.02733(15) Uani 1 2 d S
Cs2 Cs 0.0000 0.10716(3) -0.10854(3) 0.02751(15) Uani 1 2 d S
Cs3 Cs -0.5000 0.00277(5) 0.32208(7) 0.04444(13) Uani 1 2 d S
Zn1 Zn 0.31362(4) 0.190675(19) 0.07710(5) 0.01297(9) Uani 1 1 d .
Zn2 Zn 0.18993(9) 0.29346(3) 0.23862(4) 0.01301(16) Uani 1 1 d .
Zn3 Zn 0.30839(9) 0.20958(3) 0.41692(4) 0.01306(16) Uani 1 1 d .
B1 B 0.0000 0.2760(4) 0.4072(6) 0.013(2) Uani 1 2 d S
B2 B 0.5000 0.2472(2) 0.5769(7) 0.0118(10) Uani 1 2 d S
B3 B 0.2360(5) 0.0332(2) 0.0720(6) 0.0221(9) Uani 1 1 d .
B4 B 0.2516(10) 0.4233(4) 0.1575(5) 0.0238(16) Uani 1 1 d .
B5 B 0.2436(9) 0.0788(4) 0.4889(5) 0.0215(16) Uani 1 1 d .
B6 B 0.5000 0.2245(4) 0.2438(7) 0.0114(18) Uani 1 2 d S
O1 O 0.2250(4) 0.09980(12) 0.0689(5) 0.0299(7) Uani 1 1 d .
O2 O 0.2388(7) 0.39064(19) 0.2370(3) 0.0230(11) Uani 1 1 d .
O3 O 0.2535(7) 0.1124(2) 0.4128(3) 0.0244(11) Uani 1 1 d .
O4 O -0.2382(7) -0.0059(2) -0.0097(3) 0.0275(12) Uani 1 1 d .
O5 O 0.2430(4) 0.11175(12) 0.5740(4) 0.0331(7) Uani 1 1 d .
O6 O 0.0000 0.2732(2) 0.3126(3) 0.0159(8) Uani 1 2 d S
O7 O 0.1394(3) 0.24703(14) 0.12300(17) 0.0141(6) Uani 1 1 d .
O8 O 0.1423(3) 0.27664(14) 0.4525(2) 0.0170(6) Uani 1 1 d .
O9 O 0.3590(3) 0.23468(15) 0.28819(19) 0.0161(6) Uani 1 1 d .
O10 O 0.5000 0.2386(2) 0.4827(3) 0.0142(8) Uani 1 2 d S
O11 O 0.5000 0.2044(2) 0.1535(3) 0.0185(9) Uani 1 2 d S
O12 O 0.2602(7) 0.4957(2) 0.1544(3) 0.0320(14) Uani 1 1 d .

loop_
_atom_site_aniso_label
_atom_site_aniso_U_11
_atom_site_aniso_U_22
_atom_site_aniso_U_33
_atom_site_aniso_U_23
_atom_site_aniso_U_13
_atom_site_aniso_U_12
Cs1 0.0359(4) 0.0257(3) 0.0204(3) -0.0019(2) 0.000 0.000
Cs2 0.0333(4) 0.0275(3) 0.0217(3) 0.0020(2) 0.000 0.000
Cs3 0.0330(2) 0.0587(3) 0.0416(2) -0.0271(2) 0.000 0.000
Zn1 0.01386(19) 0.01486(19) 0.01018(19) -0.0004(4) -0.0001(3) 0.00067(14)
Zn2 0.0142(4) 0.0151(3) 0.0098(3) -0.0002(3) -0.0002(2) 0.0001(2)
Zn3 0.0142(4) 0.0158(4) 0.0091(3) -0.0004(3) -0.0004(2) 0.0001(2)
B1 0.020(6) 0.010(4) 0.008(4) -0.002(3) 0.000 0.000
B2 0.016(2) 0.008(2) 0.011(3) -0.001(4) 0.000 0.000
B3 0.027(2) 0.019(2) 0.020(2) 0.002(3) -0.003(4) 0.0000(16)
B4 0.035(5) 0.011(3) 0.026(3) 0.002(3) 0.000(3) -0.004(3)
B5 0.024(4) 0.025(4) 0.016(3) -0.002(3) 0.000(3) -0.005(3)
B6 0.012(5) 0.007(4) 0.015(4) 0.006(4) 0.000 0.000
O1 0.0441(17) 0.0120(13) 0.0335(19) -0.002(2) -0.002(3) -0.0059(11)
O2 0.039(3) 0.017(2) 0.012(2) 0.0029(18) 0.001(2) -0.0012(18)
O3 0.036(3) 0.019(2) 0.019(2) -0.0024(19) -0.004(2) -0.0014(17)
O4 0.049(4) 0.019(2) 0.015(2) 0.0034(16) 0.005(2) -0.004(2)
O5 0.067(2) 0.0135(13) 0.0186(14) 0.002(2) -0.004(3) -0.0002(12)
O6 0.016(2) 0.023(2) 0.0083(19) -0.0031(16) 0.000 0.000
O7 0.0127(15) 0.0188(15) 0.0108(13) -0.0037(11) -0.0010(11) 0.0030(11)
O8 0.0143(15) 0.0239(16) 0.0129(14) -0.0011(12) -0.0018(12) 0.0031(12)
O9 0.0144(15) 0.0257(16) 0.0083(12) 0.0009(11) 0.0016(12) 0.0072(12)
O10 0.012(2) 0.021(2) 0.0099(19) 0.0006(16) 0.000 0.000
O11 0.013(2) 0.035(3) 0.007(2) -0.0033(18) 0.000 0.000
O12 0.062(4) 0.011(2) 0.023(3) 0.0012(17) 0.010(2) -0.002(2)

loop_
_atom_type_symbol
_atom_type_description
_atom_type_scat_dispersion_real
_atom_type_scat_dispersion_imag
_atom_type_scat_source
B B 0.0013 0.0007 'International Tables Vol C Tables 4.2.6.8 and 6.1.1.4'
O O 0.0106 0.0060 'International Tables Vol C Tables 4.2.6.8 and 6.1.1.4'
Zn Zn 0.2839 1.4301 'International Tables Vol C Tables 4.2.6.8 and 6.1.1.4'
Cs Cs -0.3680 2.1192 'International Tables Vol C Tables 4.2.6.8 and 6.1.1.4'

loop_
_geom_angle_atom_site_label_1
_geom_angle_atom_site_label_2
_geom_angle_atom_site_label_3
_geom_angle
_geom_angle_site_symmetry_1
_geom_angle_site_symmetry_3
O3 Cs1 O3 84.18(19) . 4
O3 Cs1 O1 173.07(13) . 4
O3 Cs1 O1 102.28(12) 4 4
O3 Cs1 O1 102.28(12) . .
O3 Cs1 O1 173.07(13) 4 .
O1 Cs1 O1 71.16(17) 4 .
O3 Cs1 O6 77.28(9) . .
O3 Cs1 O6 77.28(9) 4 .
O1 Cs1 O6 106.39(7) 4 .
O1 Cs1 O6 106.39(7) . .
O3 Cs1 O12 137.40(11) . 5_445
O3 Cs1 O12 85.06(14) 4 5_445
O1 Cs1 O12 42.19(10) 4 5_445
O1 Cs1 O12 88.45(12) . 5_445
O6 Cs1 O12 139.25(10) . 5_445
O3 Cs1 O12 85.06(13) . 8_545
O3 Cs1 O12 137.40(11) 4 8_545
O1 Cs1 O12 88.45(12) 4 8_545
O1 Cs1 O12 42.19(10) . 8_545
O6 Cs1 O12 139.25(10) . 8_545
O12 Cs1 O12 75.7(2) 5_445 8_545
O3 Cs1 O7 128.28(8) . 4
O3 Cs1 O7 99.23(9) 4 4
O1 Cs1 O7 53.67(6) 4 4
O1 Cs1 O7 78.82(8) . 4
O6 Cs1 O7 54.00(7) . 4
O12 Cs1 O7 94.11(10) 5_445 4
O12 Cs1 O7 119.46(10) 8_545 4
O3 Cs1 B3 156.18(10) . 4
O3 Cs1 B3 99.91(14) 4 4
O1 Cs1 B3 20.90(9) 4 4
O1 Cs1 B3 73.17(12) . 4
O6 Cs1 B3 126.54(9) . 4
O12 Cs1 B3 22.96(14) 5_445 4
O12 Cs1 B3 76.05(12) 8_545 4
O7 Cs1 B3 74.56(9) 4 4
O3 Cs1 B2 119.43(11) . 6_554
O3 Cs1 B2 119.43(11) 4 6_554
O1 Cs1 B2 59.64(11) 4 6_554
O1 Cs1 B2 59.64(11) . 6_554
O6 Cs1 B2 58.72(15) . 6_554
O12 Cs1 B2 101.69(13) 5_445 6_554
O12 Cs1 B2 101.69(13) 8_545 6_554
O7 Cs1 B2 21.32(6) 4 6_554
B3 Cs1 B2 79.15(14) 4 6_554
O3 Cs1 Zn2 107.22(7) . 4
O3 Cs1 Zn2 75.08(7) 4 4
O1 Cs1 Zn2 77.17(5) 4 4
O1 Cs1 Zn2 104.98(6) . 4
O6 Cs1 Zn2 30.49(4) . 4
O12 Cs1 Zn2 109.49(9) 5_445 4
O12 Cs1 Zn2 147.17(9) 8_545 4
O7 Cs1 Zn2 30.22(4) 4 4
B3 Cs1 Zn2 96.47(7) 4 4
B2 Cs1 Zn2 45.61(11) 6_554 4
O3 Cs1 Zn1 155.79(7) . 4
O3 Cs1 Zn1 91.13(9) 4 4
O1 Cs1 Zn1 28.39(5) 4 4
O1 Cs1 Zn1 83.96(8) . 4
O6 Cs1 Zn1 78.51(5) . 4
O12 Cs1 Zn1 65.29(9) 5_445 4
O12 Cs1 Zn1 113.49(9) 8_545 4
O7 Cs1 Zn1 29.29(4) 4 4
B3 Cs1 Zn1 48.03(7) 4 4
B2 Cs1 Zn1 44.11(4) 6_554 4
Zn2 Cs1 Zn1 48.808(13) 4 4
O2 Cs2 O2 88.75(18) 7_454 6_554
O2 Cs2 O1 171.71(12) 7_454 .
O2 Cs2 O1 99.38(13) 6_554 .
O2 Cs2 O1 99.38(13) 7_454 4
O2 Cs2 O1 171.71(12) 6_554 4
O1 Cs2 O1 72.46(17) . 4
O2 Cs2 O10 106.27(8) 7_454 6_554
O2 Cs2 O10 106.27(8) 6_554 6_554
O1 Cs2 O10 73.18(7) . 6_554
O1 Cs2 O10 73.18(7) 4 6_554
O2 Cs2 O4 83.95(14) 7_454 .
O2 Cs2 O4 138.44(10) 6_554 .
O1 Cs2 O4 88.82(12) . .
O1 Cs2 O4 42.09(10) 4 .
O10 Cs2 O4 115.06(10) 6_554 .
O2 Cs2 O4 138.44(10) 7_454 4
O2 Cs2 O4 83.95(14) 6_554 4
O1 Cs2 O4 42.09(10) . 4
O1 Cs2 O4 88.82(12) 4 4
O10 Cs2 O4 115.06(10) 6_554 4
O4 Cs2 O4 75.23(19) . 4
O2 Cs2 B3 98.12(13) 7_454 4
O2 Cs2 B3 156.36(10) 6_554 4
O1 Cs2 B3 73.75(13) . 4
O1 Cs2 B3 20.82(9) 4 4
O10 Cs2 B3 93.53(11) 6_554 4
O4 Cs2 B3 23.08(14) . 4
O4 Cs2 B3 75.90(12) 4 4
O2 Cs2 O9 85.46(9) 7_454 6_554
O2 Cs2 O9 57.19(8) 6_554 6_554
O1 Cs2 O9 100.31(7) . 6_554
O1 Cs2 O9 124.74(7) 4 6_554
O10 Cs2 O9 53.10(7) 6_554 6_554
O4 Cs2 O9 160.66(10) . 6_554
O4 Cs2 O9 122.67(10) 4 6_554
B3 Cs2 O9 145.56(9) 4 6_554
O2 Cs2 O9 57.19(8) 7_454 7_454
O2 Cs2 O9 85.46(9) 6_554 7_454
O1 Cs2 O9 124.74(7) . 7_454
O1 Cs2 O9 100.31(7) 4 7_454
O10 Cs2 O9 53.10(7) 6_554 7_454
O4 Cs2 O9 122.67(10) . 7_454
O4 Cs2 O9 160.66(10) 4 7_454
B3 Cs2 O9 117.27(8) 4 7_454
O9 Cs2 O9 38.63(9) 6_554 7_454
O2 Cs2 B6 65.99(12) 7_454 6_554
O2 Cs2 B6 65.99(12) 6_554 6_554
O1 Cs2 B6 118.86(11) . 6_554
O1 Cs2 B6 118.86(11) 4 6_554
O10 Cs2 B6 57.77(15) 6_554 6_554
O4 Cs2 B6 142.38(10) . 6_554
O4 Cs2 B6 142.38(10) 4 6_554
B3 Cs2 B6 137.32(10) 4 6_554
O9 Cs2 B6 20.59(6) 6_554 6_554
O9 Cs2 B6 20.59(6) 7_454 6_554
O2 Cs2 B2 119.12(11) 7_454 6_554
O2 Cs2 B2 119.12(11) 6_554 6_554
O1 Cs2 B2 58.15(10) . 6_554
O1 Cs2 B2 58.15(10) 4 6_554
O10 Cs2 B2 19.83(14) 6_554 6_554
O4 Cs2 B2 99.87(13) . 6_554
O4 Cs2 B2 99.87(13) 4 6_554
B3 Cs2 B2 77.08(14) 4 6_554
O9 Cs2 B2 71.46(12) 6_554 6_554
O9 Cs2 B2 71.46(12) 7_454 6_554
B6 Cs2 B2 77.60(18) 6_554 6_554
O2 Cs3 O2 78.01(18) 8_445 5_445
O2 Cs3 O3 178.09(15) 8_445 4
O2 Cs3 O3 101.09(7) 5_445 4
O2 Cs3 O3 101.09(7) 8_445 1_455
O2 Cs3 O3 178.09(15) 5_445 1_455
O3 Cs3 O3 79.76(19) 4 1_455
O2 Cs3 O12 42.60(11) 8_445 8_445
O2 Cs3 O12 95.99(12) 5_445 8_445
O3 Cs3 O12 139.30(11) 4 8_445
O3 Cs3 O12 84.38(13) 1_455 8_445
O2 Cs3 O12 95.99(12) 8_445 5_445
O2 Cs3 O12 42.60(11) 5_445 5_445
O3 Cs3 O12 84.38(13) 4 5_445
O3 Cs3 O12 139.30(11) 1_455 5_445
O12 Cs3 O12 83.8(2) 8_445 5_445
O2 Cs3 O4 136.16(11) 8_445 3
O2 Cs3 O4 83.05(13) 5_445 3
O3 Cs3 O4 41.93(11) 4 3
O3 Cs3 O4 96.55(12) 1_455 3
O12 Cs3 O4 178.68(14) 8_445 3
O12 Cs3 O4 96.10(7) 5_445 3
O2 Cs3 O4 83.05(13) 8_445 2_455
O2 Cs3 O4 136.16(11) 5_445 2_455
O3 Cs3 O4 96.55(12) 4 2_455
O3 Cs3 O4 41.93(11) 1_455 2_455
O12 Cs3 O4 96.10(7) 8_445 2_455
O12 Cs3 O4 178.68(14) 5_445 2_455
O4 Cs3 O4 84.00(19) 3 2_455
O2 Cs3 B4 21.80(13) 8_445 8_445
O2 Cs3 B4 79.89(15) 5_445 8_445
O3 Cs3 B4 159.91(14) 4 8_445
O3 Cs3 B4 99.92(16) 1_455 8_445
O12 Cs3 B4 23.15(14) 8_445 8_445
O12 Cs3 B4 83.06(17) 5_445 8_445
O4 Cs3 B4 155.52(13) 3 8_445
O4 Cs3 B4 96.30(16) 2_455 8_445
O2 Cs3 B4 79.89(15) 8_445 5_445
O2 Cs3 B4 21.80(13) 5_445 5_445
O3 Cs3 B4 99.92(16) 4 5_445
O3 Cs3 B4 159.91(14) 1_455 5_445
O12 Cs3 B4 83.06(17) 8_445 5_445
O12 Cs3 B4 23.15(14) 5_445 5_445
O4 Cs3 B4 96.30(16) 3 5_445
O4 Cs3 B4 155.52(13) 2_455 5_445
B4 Cs3 B4 73.5(3) 8_445 5_445
O2 Cs3 B5 157.17(14) 8_445 4
O2 Cs3 B5 99.12(15) 5_445 4
O3 Cs3 B5 21.08(14) 4 4
O3 Cs3 B5 81.04(14) 1_455 4
O12 Cs3 B5 158.18(13) 8_445 4
O12 Cs3 B5 96.83(15) 5_445 4
O4 Cs3 B5 23.15(14) 3 4
O4 Cs3 B5 83.79(15) 2_455 4
B4 Cs3 B5 178.7(2) 8_445 4
B4 Cs3 B5 105.94(10) 5_445 4
O2 Cs3 B5 99.12(15) 8_445 1_455
O2 Cs3 B5 157.17(14) 5_445 1_455
O3 Cs3 B5 81.04(14) 4 1_455
O3 Cs3 B5 21.08(14) 1_455 1_455
O12 Cs3 B5 96.83(15) 8_445 1_455
O12 Cs3 B5 158.18(13) 5_445 1_455
O4 Cs3 B5 83.79(15) 3 1_455
O4 Cs3 B5 23.15(14) 2_455 1_455
B4 Cs3 B5 105.94(10) 8_445 1_455
B4 Cs3 B5 178.7(2) 5_445 1_455
B5 Cs3 B5 74.6(2) 4 1_455
O1 Zn1 O7 103.66(14) . .
O1 Zn1 O11 118.55(19) . .
O7 Zn1 O11 109.75(13) . .
O1 Zn1 O8 108.1(2) . 6_554
O7 Zn1 O8 106.48(11) . 6_554
O11 Zn1 O8 109.54(13) . 6_554
O1 Zn1 Zn1 113.11(9) . 4_655
O7 Zn1 Zn1 139.09(8) . 4_655
O11 Zn1 Zn1 36.07(9) . 4_655
O8 Zn1 Zn1 79.06(8) 6_554 4_655
O2 Zn2 O7 118.85(15) . .
O2 Zn2 O9 114.28(19) . .
O7 Zn2 O9 102.31(11) . .
O2 Zn2 O6 112.03(19) . .
O7 Zn2 O6 101.80(13) . .
O9 Zn2 O6 106.03(13) . .
O2 Zn2 Cs2 52.34(15) . 6
O7 Zn2 Cs2 148.85(9) . 6
O9 Zn2 Cs2 65.60(9) . 6
O6 Zn2 Cs2 109.08(10) . 6
O3 Zn3 O10 119.3(2) . .
O3 Zn3 O8 118.1(2) . .
O10 Zn3 O8 105.71(13) . .
O3 Zn3 O9 104.99(16) . .
O10 Zn3 O9 102.48(13) . .
O8 Zn3 O9 104.02(12) . .
O3 Zn3 Cs2 167.08(17) . 6
O10 Zn3 Cs2 56.43(11) . 6
O8 Zn3 Cs2 74.23(8) . 6
O9 Zn3 Cs2 66.45(9) . 6
O8 B1 O8 122.3(6) . 4
O8 B1 O6 118.8(3) . .
O8 B1 O6 118.8(3) 4 .
O7 B2 O7 119.9(8) 7 6
O7 B2 O10 120.0(4) 7 .
O7 B2 O10 120.0(4) 6 .
O7 B2 Cs1 66.7(3) 7 6
O7 B2 Cs1 66.7(3) 6 6
O10 B2 Cs1 139.5(3) . 6
O7 B2 Cs2 106.5(3) 7 6
O7 B2 Cs2 106.5(3) 6 6
O10 B2 Cs2 52.9(3) . 6
Cs1 B2 Cs2 86.60(10) 6 6
O1 B3 O12 122.9(8) . 8_545
O1 B3 O4 120.3(8) . 4
O12 B3 O4 116.8(3) 8_545 4
O2 B4 O5 122.7(5) . 6_554
O2 B4 O12 120.4(6) . .
O5 B4 O12 116.9(6) 6_554 .
O2 B4 Cs3 64.1(4) . 5
O5 B4 Cs3 145.0(5) 6_554 5
O12 B4 Cs3 67.8(4) . 5
O3 B5 O5 122.6(6) . .
O3 B5 O4 121.1(6) . 2
O5 B5 O4 116.2(6) . 2
O3 B5 Cs3 65.1(4) . 1_655
O5 B5 Cs3 142.7(4) . 1_655
O4 B5 Cs3 67.7(4) 2 1_655
O9 B6 O9 120.8(8) 4_655 .
O9 B6 O11 119.6(4) 4_655 .
O9 B6 O11 119.6(4) . .
O9 B6 Cs2 67.6(4) 4_655 6
O9 B6 Cs2 67.6(4) . 6
O11 B6 Cs2 140.0(5) . 6
B3 O1 Zn1 152.2(3) . .
B3 O1 Cs2 96.6(5) . .
Zn1 O1 Cs2 104.0(2) . .
B3 O1 Cs1 94.2(5) . .
Zn1 O1 Cs1 97.1(2) . .
Cs2 O1 Cs1 107.87(9) . .
B4 O2 Zn2 119.5(4) . .
B4 O2 Cs2 124.3(5) . 6
Zn2 O2 Cs2 98.92(17) . 6
B4 O2 Cs3 94.1(4) . 5
Zn2 O2 Cs3 121.1(2) . 5
Cs2 O2 Cs3 98.87(11) 6 5
B5 O3 Zn3 118.5(4) . .
B5 O3 Cs1 126.1(5) . .
Zn3 O3 Cs1 101.47(18) . .
B5 O3 Cs3 93.8(4) . 1_655
Zn3 O3 Cs3 119.3(2) . 1_655
Cs1 O3 Cs3 96.74(11) . 1_655
B5 O4 B3 123.1(5) 2_554 4
B5 O4 Cs2 132.3(4) 2_554 .
B3 O4 Cs2 90.5(3) 4 .
B5 O4 Cs3 89.2(4) 2_554 2_454
B3 O4 Cs3 128.9(4) 4 2_454
Cs2 O4 Cs3 94.09(12) . 2_454
B4 O5 B5 124.0(3) 6 .
B1 O6 Zn2 122.64(14) . 4
B1 O6 Zn2 122.64(14) . .
Zn2 O6 Zn2 108.81(19) 4 .
B1 O6 Cs1 108.3(4) . .
Zn2 O6 Cs1 92.19(12) 4 .
Zn2 O6 Cs1 92.19(12) . .
B2 O7 Zn1 122.0(4) 6_554 .
B2 O7 Zn2 125.3(4) 6_554 .
Zn1 O7 Zn2 112.74(13) . .
B1 O8 Zn1 128.1(4) . 6
B1 O8 Zn3 119.3(4) . .
Zn1 O8 Zn3 108.60(13) 6 .
B6 O9 Zn2 122.8(4) . .
B6 O9 Zn3 126.8(4) . .
Zn2 O9 Zn3 109.43(13) . .
B6 O9 Cs2 91.8(4) . 6
Zn2 O9 Cs2 84.67(9) . 6
Zn3 O9 Cs2 83.17(9) . 6
B2 O10 Zn3 121.31(12) . .
B2 O10 Zn3 121.31(12) . 4_655
Zn3 O10 Zn3 111.06(18) . 4_655
B2 O10 Cs2 107.3(3) . 6
Zn3 O10 Cs2 93.40(12) . 6
Zn3 O10 Cs2 93.40(12) 4_655 6
B6 O11 Zn1 126.01(9) . .
B6 O11 Zn1 126.01(9) . 4_655
Zn1 O11 Zn1 107.86(18) . 4_655
B4 O12 B3 122.8(6) . 8
B4 O12 Cs3 89.0(4) . 5
B3 O12 Cs3 129.2(4) 8 5
B4 O12 Cs1 133.0(5) . 5
B3 O12 Cs1 90.4(3) 8 5
Cs3 O12 Cs1 93.81(12) 5 5

loop_
_geom_bond_atom_site_label_1
_geom_bond_atom_site_label_2
_geom_bond_distance
_geom_bond_site_symmetry_2
Cs1 O3 3.187(5) .
Cs1 O3 3.187(5) 4
Cs1 O1 3.259(6) 4
Cs1 O1 3.259(6) .
Cs1 O6 3.265(4) .
Cs1 O12 3.295(5) 5_445
Cs1 O12 3.295(5) 8_545
Cs1 O7 3.430(3) 4
Cs1 B3 3.589(7) 4
Cs1 B2 3.731(8) 6_554
Cs1 Zn2 3.8760(9) 4
Cs1 Zn1 3.9704(7) 4
Cs2 O2 3.147(5) 7_454
Cs2 O2 3.147(5) 6_554
Cs2 O1 3.208(6) .
Cs2 O1 3.208(6) 4
Cs2 O10 3.248(4) 6_554
Cs2 O4 3.289(5) .
Cs2 O4 3.289(5) 4
Cs2 B3 3.589(7) 4
Cs2 O9 3.592(3) 6_554
Cs2 O9 3.592(3) 7_454
Cs2 B6 3.883(9) 6_554
Cs2 B2 3.889(8) 6_554
Cs3 O2 3.198(5) 8_445
Cs3 O2 3.198(5) 5_445
Cs3 O3 3.240(5) 4
Cs3 O3 3.240(5) 1_455
Cs3 O12 3.284(5) 8_445
Cs3 O12 3.284(5) 5_445
Cs3 O4 3.296(6) 3
Cs3 O4 3.296(6) 2_455
Cs3 B4 3.545(8) 8_445
Cs3 B4 3.545(8) 5_445
Cs3 B5 3.564(7) 4
Cs3 B5 3.564(7) 1_455
Zn1 O1 1.902(2) .
Zn1 O7 1.943(3) .
Zn1 O11 1.943(2) .
Zn1 O8 1.955(3) 6_554
Zn1 Zn1 3.1411(8) 4_655
Zn2 O2 1.912(4) .
Zn2 O7 1.952(3) .
Zn2 O9 1.956(3) .
Zn2 O6 1.968(2) .
Zn2 Cs2 3.9274(8) 6
Zn3 O3 1.924(4) .
Zn3 O10 1.959(2) .
Zn3 O8 1.971(3) .
Zn3 O9 1.982(3) .
Zn3 Cs2 3.8908(9) 6
B1 O8 1.369(5) .
B1 O8 1.369(5) 4
B1 O6 1.378(10) .
B2 O7 1.357(6) 7
B2 O7 1.357(6) 6
B2 O10 1.382(11) .
B2 Cs1 3.731(8) 6
B2 Cs2 3.889(8) 6
B3 O1 1.284(4) .
B3 O12 1.400(10) 8_545
B3 O4 1.407(10) 4
B4 O2 1.320(8) .
B4 O5 1.390(9) 6_554
B4 O12 1.394(8) .
B4 Cs3 3.545(8) 5
B5 O3 1.285(8) .
B5 O5 1.392(9) .
B5 O4 1.401(9) 2
B5 Cs3 3.564(7) 1_655
B6 O9 1.366(6) 4_655
B6 O9 1.366(6) .
B6 O11 1.370(11) .
B6 Cs2 3.883(9) 6
O2 Cs2 3.147(5) 6
O2 Cs3 3.198(5) 5
O3 Cs3 3.240(5) 1_655
O4 B5 1.401(9) 2_554
O4 B3 1.407(10) 4
O4 Cs3 3.296(6) 2_454
O5 B4 1.390(9) 6
O6 Zn2 1.968(2) 4
O7 B2 1.357(6) 6_554
O8 Zn1 1.955(3) 6
O9 Cs2 3.592(3) 6
O10 Zn3 1.959(2) 4_655
O10 Cs2 3.248(4) 6
O11 Zn1 1.943(2) 4_655
O12 B3 1.400(10) 8
O12 Cs3 3.284(5) 5
O12 Cs1 3.295(5) 5
